data_4327845
loop_
_publ_author_name
'Limin Yang'
'Xiaohui Hua'
'Junhui Xue'
'Qinghua Pan'
'Lei Yu'
'Weihong Li'
'Yizhuang Xu'
'Guozhong Zhao'
'Liming Liu'
'Kexin Liu'
'Jia'er Chen'
'Jinguang Wu'

_publ_contact_author 'LiMin Yang'
_publ_contact_author_address
;  School of Physics
   Peking University
   Beijing,100871
   P.R.China
;
_publ_contact_author_email yanglm@pku.edu.cn
_publ_contact_author_fax +86-10-62758849
_publ_contact_author_phone +86-10-62751889
_publ_section_title
;
 Interactions between Metal Ions and Carbohydrates. Spectroscopic
 Characterization and the Topology Coordination Behavior of Erythritol
 with Trivalent Lanthanide Ions
;
_journal_name_full 'Inorganic Chemistry'
_journal_page_first 499
_journal_page_last 510
_journal_paper_doi 10.1021/ic2019605
_journal_volume 51
_journal_year 2012
_chemical_absolute_configuration ad
_chemical_formula_sum 'C4 H14 N3 O15 Pr'
_chemical_formula_weight 485.09
_chemical_name_systematic
; 
 ? 
;
_space_group_IT_number 19
_symmetry_cell_setting orthorhombic
_symmetry_space_group_name_Hall 'P 2ac 2ab'
_symmetry_space_group_name_H-M 'P 21 21 21'
_atom_sites_solution_hydrogens geom
_atom_sites_solution_primary direct
_atom_sites_solution_secondary difmap
_audit_creation_method SHELXL-97
_cell_angle_alpha 90.00
_cell_angle_beta 90.00
_cell_angle_gamma 90.00
_cell_formula_units_Z 4
_cell_length_a 7.8595(16)
_cell_length_b 13.291(3)
_cell_length_c 13.327(3)
_cell_measurement_reflns_used 5465
_cell_measurement_temperature 173.15
_cell_measurement_theta_max 27.4852
_cell_measurement_theta_min 1.5322
_cell_volume 1392.1(5)
_computing_cell_refinement 'CrystalClear (Rigaku Inc., 2007)'
_computing_data_collection 'CrystalClear (Rigaku Inc., 2007)'
_computing_data_reduction 'CrystalClear (Rigaku Inc., 2007)'
_computing_structure_refinement 'SHELXL-97 (Sheldrick, 1997)'
_computing_structure_solution 'SHELXS-97 (Sheldrick, 1990)'
_diffrn_ambient_temperature 173.15
_diffrn_measured_fraction_theta_full 0.999
_diffrn_measured_fraction_theta_max 0.999
_diffrn_radiation_monochromator graphite
_diffrn_radiation_source 'fine-focus sealed tube'
_diffrn_radiation_type MoK\a
_diffrn_radiation_wavelength 0.71073
_diffrn_reflns_av_R_equivalents 0.0591
_diffrn_reflns_av_sigmaI/netI 0.0448
_diffrn_reflns_limit_h_max 10
_diffrn_reflns_limit_h_min -10
_diffrn_reflns_limit_k_max 17
_diffrn_reflns_limit_k_min -17
_diffrn_reflns_limit_l_max 15
_diffrn_reflns_limit_l_min -17
_diffrn_reflns_number 12278
_diffrn_reflns_theta_full 27.49
_diffrn_reflns_theta_max 27.49
_diffrn_reflns_theta_min 2.16
_exptl_absorpt_coefficient_mu 3.592
_exptl_absorpt_correction_T_max 1.000
_exptl_absorpt_correction_T_min 0.3623
_exptl_absorpt_correction_type multi-scan
_exptl_crystal_colour colorless
_exptl_crystal_density_diffrn 2.315
_exptl_crystal_description block
_exptl_crystal_F_000 952
_exptl_crystal_size_max 0.350
_exptl_crystal_size_mid 0.330
_exptl_crystal_size_min 0.150
_refine_diff_density_max 1.451
_refine_diff_density_min -0.927
_refine_diff_density_rms 0.131
_refine_ls_abs_structure_details 'Flack H D (1983), Acta Cryst. A39, 876-881'
_refine_ls_abs_structure_Flack 0.00(2)
_refine_ls_extinction_coef 0.0035(3)
_refine_ls_extinction_expression Fc^*^=kFc[1+0.001xFc^2^\l^3^/sin(2\q)]^-1/4^
_refine_ls_extinction_method SHELXL
_refine_ls_goodness_of_fit_ref 1.080
_refine_ls_hydrogen_treatment mixed
_refine_ls_matrix_type full
_refine_ls_number_parameters 239
_refine_ls_number_reflns 3186
_refine_ls_number_restraints 11
_refine_ls_restrained_S_all 1.079
_refine_ls_R_factor_all 0.0332
_refine_ls_R_factor_gt 0.0325
_refine_ls_shift/su_max 0.010
_refine_ls_shift/su_mean 0.000
_refine_ls_structure_factor_coef Fsqd
_refine_ls_weighting_details 'calc w=1/[\s^2^(Fo^2^)+(0.0254P)^2^+3.6230P] where P=(Fo^2^+2Fc^2^)/3'
_refine_ls_weighting_scheme calc
_refine_ls_wR_factor_gt 0.0713
_refine_ls_wR_factor_ref 0.0729
_reflns_number_gt 3160
_reflns_number_total 3186
_reflns_threshold_expression >2sigma(I)
_cod_data_source_file ic2019605_si_001_1.cif
_cod_data_source_block 1300-1
_cod_database_code 4327845

loop_
_symmetry_equiv_pos_as_xyz
'x, y, z'
'-x+1/2, -y, z+1/2'
'-x, y+1/2, -z+1/2'
'x+1/2, -y+1/2, -z'

loop_
_atom_site_label
_atom_site_type_symbol
_atom_site_fract_x
_atom_site_fract_y
_atom_site_fract_z
_atom_site_U_iso_or_equiv
_atom_site_adp_type
_atom_site_occupancy
_atom_site_symmetry_multiplicity
_atom_site_calc_flag
_atom_site_refinement_flags
C4 C 0.5734(8) 0.8123(4) 0.9927(4) 0.0228(11) Uani 1 1 d .
H4A H 0.4870 0.7625 0.9773 0.027 Uiso 1 1 calc R
H4B H 0.6780 0.7919 0.9599 0.027 Uiso 1 1 calc R
Pr1 Pr 0.13742(3) 1.024325(19) 0.861804(19) 0.01560(9) Uani 1 1 d .
O3 O 0.3491(5) 0.9377(3) 0.9854(3) 0.0191(7) Uani 1 1 d D
H10 H 0.363(4) 0.964(4) 1.050(2) 0.023 Uiso 1 1 d D
O14 O 0.3085(5) 1.1601(3) 0.9394(3) 0.0257(9) Uani 1 1 d D
H11 H 0.428(3) 1.159(5) 0.934(5) 0.031 Uiso 1 1 d D
H12 H 0.275(9) 1.214(4) 0.981(4) 0.031 Uiso 1 1 d D
O11 O 0.0672(5) 0.9883(3) 0.6765(3) 0.0203(8) Uani 1 1 d .
O9 O 0.0836(5) 1.0258(3) 1.0718(3) 0.0255(8) Uani 1 1 d .
O2 O 0.4417(5) 1.0113(3) 0.8102(3) 0.0175(7) Uani 1 1 d D
H9 H 0.532(4) 1.052(2) 0.789(4) 0.021 Uiso 1 1 d D
O8 O -0.0672(5) 0.9275(3) 0.9766(3) 0.0263(9) Uani 1 1 d .
O5 O -0.0463(6) 1.1653(4) 0.9395(4) 0.0328(11) Uani 1 1 d .
O10 O -0.1089(5) 0.9295(3) 1.1386(3) 0.0277(8) Uani 1 1 d .
O7 O -0.3088(5) 1.2047(3) 0.9045(3) 0.0255(9) Uani 1 1 d .
N2 N -0.0296(6) 0.9619(4) 1.0628(3) 0.0217(10) Uani 1 1 d .
O1 O 0.2428(5) 0.8490(3) 0.8093(3) 0.0217(8) Uani 1 1 d D
H8 H 0.206(4) 0.790(3) 0.841(4) 0.026 Uiso 1 1 d D
O12 O -0.0797(5) 0.8919(3) 0.7742(3) 0.0234(9) Uani 1 1 d .
O15 O 0.1696(6) 1.1711(3) 0.7418(3) 0.0279(10) Uani 1 1 d D
H13 H 0.182(9) 1.2406(19) 0.754(5) 0.033 Uiso 1 1 d D
H14 H 0.094(7) 1.184(5) 0.687(4) 0.033 Uiso 1 1 d D
N1 N -0.1801(6) 1.1547(3) 0.8874(3) 0.0180(9) Uani 1 1 d .
O6 O -0.1739(5) 1.0899(3) 0.8177(3) 0.0265(9) Uani 1 1 d .
O13 O -0.1100(7) 0.8812(4) 0.6128(3) 0.0432(13) Uani 1 1 d .
N3 N -0.0429(6) 0.9183(4) 0.6860(3) 0.0221(10) Uani 1 1 d .
C2 C 0.5197(7) 0.9168(4) 0.8378(4) 0.0182(11) Uani 1 1 d D
H2 H 0.642(9) 0.914(4) 0.815(4) 0.022 Uiso 1 1 d .
C3 C 0.5183(7) 0.9130(4) 0.9518(4) 0.0188(11) Uani 1 1 d D
H3 H 0.578(8) 0.956(5) 0.977(5) 0.023 Uiso 1 1 d .
C1 C 0.4202(7) 0.8339(4) 0.7864(4) 0.0194(11) Uani 1 1 d D
H1A H 0.4381 0.8366 0.7145 0.023 Uiso 1 1 calc R
H1B H 0.4572 0.7686 0.8105 0.023 Uiso 1 1 calc R
O4 O 0.6001(5) 0.8150(3) 1.0991(3) 0.0223(9) Uani 1 1 d D
H7 H 0.703(5) 0.850(4) 1.111(5) 0.027 Uiso 1 1 d D

loop_
_atom_site_aniso_label
_atom_site_aniso_U_11
_atom_site_aniso_U_22
_atom_site_aniso_U_33
_atom_site_aniso_U_23
_atom_site_aniso_U_13
_atom_site_aniso_U_12
C4 0.025(3) 0.015(2) 0.028(3) 0.003(2) -0.002(2) 0.002(2)
Pr1 0.01516(15) 0.01583(13) 0.01582(13) -0.00176(11) 0.00024(10) -0.00029(12)
O3 0.0199(19) 0.0228(18) 0.0147(16) -0.0015(14) 0.0029(15) 0.0063(17)
O14 0.019(2) 0.026(2) 0.032(2) -0.0139(18) -0.0035(18) 0.0007(17)
O11 0.027(2) 0.0167(17) 0.0173(16) -0.0019(14) 0.0024(14) -0.0036(16)
O9 0.0223(19) 0.0241(18) 0.0301(19) -0.0012(19) 0.0014(16) -0.0055(19)
O2 0.0141(17) 0.0172(17) 0.0212(17) 0.0024(14) 0.0025(14) -0.0003(15)
O8 0.026(2) 0.035(2) 0.0178(18) -0.0004(17) -0.0016(16) -0.005(2)
O5 0.020(2) 0.043(3) 0.035(3) -0.019(2) -0.0106(19) 0.006(2)
O10 0.029(2) 0.040(2) 0.0144(15) 0.0045(17) 0.0006(18) -0.0143(19)
O7 0.020(2) 0.026(2) 0.031(2) -0.0003(17) -0.0008(17) 0.0087(16)
N2 0.020(2) 0.027(3) 0.019(2) 0.0034(19) -0.0003(17) 0.002(2)
O1 0.020(2) 0.0199(19) 0.025(2) -0.0011(16) 0.0007(17) 0.0019(17)
O12 0.018(2) 0.024(2) 0.028(2) 0.0008(16) 0.0053(17) 0.0019(16)
O15 0.033(3) 0.0206(19) 0.030(2) 0.0018(17) -0.0009(18) 0.0004(19)
N1 0.018(2) 0.0169(19) 0.019(2) 0.0025(16) 0.0008(16) 0.0013(18)
O6 0.024(2) 0.030(2) 0.0255(19) -0.0140(17) -0.0023(16) 0.0022(18)
O13 0.047(3) 0.049(3) 0.033(2) -0.017(2) -0.009(2) -0.012(3)
N3 0.023(3) 0.022(2) 0.021(2) -0.0066(19) -0.0026(19) 0.001(2)
C2 0.015(3) 0.019(2) 0.021(3) -0.0027(19) 0.0071(19) 0.002(2)
C3 0.016(3) 0.018(3) 0.023(3) -0.003(2) -0.004(2) -0.003(2)
C1 0.021(3) 0.019(2) 0.019(2) 0.001(2) 0.004(2) 0.004(2)
O4 0.024(2) 0.0195(17) 0.0231(18) 0.0024(15) -0.0043(16) 0.0005(17)

loop_
_atom_type_symbol
_atom_type_description
_atom_type_scat_dispersion_real
_atom_type_scat_dispersion_imag
_atom_type_scat_source
C C 0.0033 0.0016 'International Tables Vol C Tables 4.2.6.8 and 6.1.1.4'
H H 0.0000 0.0000 'International Tables Vol C Tables 4.2.6.8 and 6.1.1.4'
N N 0.0061 0.0033 'International Tables Vol C Tables 4.2.6.8 and 6.1.1.4'
O O 0.0106 0.0060 'International Tables Vol C Tables 4.2.6.8 and 6.1.1.4'
Pr Pr -0.2180 2.8214 'International Tables Vol C Tables 4.2.6.8 and 6.1.1.4'

loop_
_geom_angle_atom_site_label_1
_geom_angle_atom_site_label_2
_geom_angle_atom_site_label_3
_geom_angle
O4 C4 C3 112.1(5)
O14 Pr1 O2 69.21(13)
O14 Pr1 O15 69.42(15)
O2 Pr1 O15 77.52(13)
O14 Pr1 O8 117.17(14)
O2 Pr1 O8 136.93(13)
O15 Pr1 O8 145.56(14)
O14 Pr1 O1 126.81(14)
O2 Pr1 O1 63.45(13)
O15 Pr1 O1 119.59(13)
O8 Pr1 O1 84.82(14)
O14 Pr1 O11 130.71(14)
O2 Pr1 O11 85.88(12)
O15 Pr1 O11 63.88(13)
O8 Pr1 O11 110.14(12)
O1 Pr1 O11 68.86(12)
O14 Pr1 O5 66.89(13)
O2 Pr1 O5 134.18(14)
O15 Pr1 O5 75.54(16)
O8 Pr1 O5 76.96(17)
O1 Pr1 O5 161.32(15)
O11 Pr1 O5 113.56(13)
O14 Pr1 O3 73.24(14)
O2 Pr1 O3 62.09(12)
O15 Pr1 O3 132.39(14)
O8 Pr1 O3 78.57(12)
O1 Pr1 O3 64.28(12)
O11 Pr1 O3 131.28(12)
O5 Pr1 O3 115.07(13)
O14 Pr1 O6 110.66(13)
O2 Pr1 O6 147.44(12)
O15 Pr1 O6 72.59(14)
O8 Pr1 O6 73.73(13)
O1 Pr1 O6 122.19(13)
O11 Pr1 O6 69.66(12)
O5 Pr1 O6 48.50(12)
O3 Pr1 O6 150.42(12)
O14 Pr1 O12 173.24(14)
O2 Pr1 O12 116.05(12)
O15 Pr1 O12 106.88(13)
O8 Pr1 O12 62.45(13)
O1 Pr1 O12 59.86(12)
O11 Pr1 O12 48.13(12)
O5 Pr1 O12 106.94(13)
O3 Pr1 O12 112.71(12)
O6 Pr1 O12 62.59(12)
O14 Pr1 O9 70.31(14)
O2 Pr1 O9 114.60(11)
O15 Pr1 O9 129.27(13)
O8 Pr1 O9 47.18(12)
O1 Pr1 O9 108.89(12)
O11 Pr1 O9 156.56(12)
O5 Pr1 O9 60.98(14)
O3 Pr1 O9 58.28(11)
O6 Pr1 O9 94.51(12)
O12 Pr1 O9 109.62(12)
C3 O3 Pr1 119.5(3)
N3 O11 Pr1 100.7(3)
N2 O9 Pr1 90.4(3)
C2 O2 Pr1 113.4(3)
N2 O8 Pr1 102.3(3)
N1 O5 Pr1 99.4(3)
O9 N2 O10 120.8(4)
O9 N2 O8 120.1(4)
O10 N2 O8 119.0(5)
C1 O1 Pr1 119.7(3)
N3 O12 Pr1 94.4(3)
O7 N1 O6 122.3(5)
O7 N1 O5 121.3(4)
O6 N1 O5 116.4(4)
N1 O6 Pr1 95.5(3)
O13 N3 O12 122.5(5)
O13 N3 O11 120.7(5)
O12 N3 O11 116.8(4)
O2 C2 C1 107.3(4)
O2 C2 C3 106.3(4)
C1 C2 C3 115.1(5)
O3 C3 C4 110.7(5)
O3 C3 C2 108.0(4)
C4 C3 C2 112.8(5)
O1 C1 C2 107.6(4)

loop_
_geom_bond_atom_site_label_1
_geom_bond_atom_site_label_2
_geom_bond_distance
C4 O4 1.435(7)
C4 C3 1.509(8)
Pr1 O14 2.476(4)
Pr1 O2 2.494(4)
Pr1 O15 2.535(4)
Pr1 O8 2.566(4)
Pr1 O1 2.570(4)
Pr1 O11 2.575(4)
Pr1 O5 2.583(4)
Pr1 O3 2.609(4)
Pr1 O6 2.663(4)
Pr1 O12 2.715(4)
Pr1 O9 2.830(4)
O3 C3 1.441(7)
O11 N3 1.277(6)
O9 N2 1.237(6)
O2 C2 1.446(6)
O8 N2 1.271(6)
O5 N1 1.268(6)
O10 N2 1.263(6)
O7 N1 1.231(6)
O1 C1 1.441(7)
O12 N3 1.260(6)
N1 O6 1.267(6)
O13 N3 1.214(6)
C2 C1 1.515(8)
C2 C3 1.520(7)
